data_1544283
loop_
_publ_author_name
'Akl, Joelle'
'Sasaki, Isabelle'
'Lacroix, Pascal G.'
'Hugues, Vincent'
'Vicendo, Patricia'
'Boc\'e, Mathilde'
'Mallet-Ladeira, Sonia'
'Blanchard-Desce, Mireille'
'Malfant, Isabelle'

_publ_section_title
;
 trans- and cis-(Cl,Cl)-[Ru(II)(FT)Cl2(NO)](PF6): promising candidates for
 NO release in the NIR region.
;
_journal_issue 12
_journal_name_full
'Photochemical &amp; photobiological sciences : Official journal of the European Photochemistry Association and the European Society for Photobiology'
_journal_page_first 1484
_journal_page_last 1491
_journal_paper_doi 10.1039/c6pp00181e
_journal_volume 15
_journal_year 2016
_chemical_compound_source 'synthesis as described'
_chemical_formula_moiety 'C28 H19 Cl2 N4 O Ru,F6 P, 1.5(C2 H3 N)'
_chemical_formula_sum 'C31 H23.5 Cl2 F6 N5.5 O P Ru'
_chemical_formula_weight 805.99
_chemical_name_systematic
;
 ?
;
_space_group_IT_number 2
_symmetry_cell_setting triclinic
_symmetry_Int_Tables_number 2
_symmetry_space_group_name_Hall '-P 1'
_symmetry_space_group_name_H-M 'P -1'
_atom_sites_solution_hydrogens geom
_atom_sites_solution_primary direct
_atom_sites_solution_secondary difmap
_audit_update_record
;
2016-03-18 deposited with the CCDC.
2016-10-11 downloaded from the CCDC.
;
_cell_angle_alpha 74.296(3)
_cell_angle_beta 80.187(3)
_cell_angle_gamma 87.543(3)
_cell_formula_units_Z 2
_cell_length_a 7.2084(6)
_cell_length_b 11.3660(9)
_cell_length_c 20.0517(16)
_cell_measurement_reflns_used 5483
_cell_measurement_temperature 100(2)
_cell_measurement_theta_max 23.77
_cell_measurement_theta_min 2.43
_cell_measurement_wavelength 0.71073
_cell_volume 1558.4(2)
_computing_cell_refinement 'APEX2 and SAINT'
_computing_data_collection APEX2
_computing_data_reduction SAINT
_computing_molecular_graphics 'Ortep-3 for Windows (Farrugia, 1997)'
_computing_publication_material 'WinGX publication routines (Farrugia, 1999)'
_computing_structure_refinement 'SHELXL-97 (Sheldrick, 2008)'
_computing_structure_solution 'SHELXS-97 (Sheldrick, 2008)'
_diffrn_ambient_temperature 100(2)
_diffrn_measured_fraction_theta_full 0.998
_diffrn_measured_fraction_theta_max 0.998
_diffrn_measurement_device_type 'Bruker Kappa APEX II Quazar'
_diffrn_measurement_method 'phi and omega scans'
_diffrn_radiation_monochromator 'multilayer optics'
_diffrn_radiation_probe x-ray
_diffrn_radiation_source 'microfocus sealed tube'
_diffrn_radiation_type MoK\a
_diffrn_radiation_wavelength 0.71073
_diffrn_reflns_av_R_equivalents 0.0515
_diffrn_reflns_av_unetI/netI 0.0325
_diffrn_reflns_limit_h_max 9
_diffrn_reflns_limit_h_min -9
_diffrn_reflns_limit_k_max 14
_diffrn_reflns_limit_k_min -14
_diffrn_reflns_limit_l_max 26
_diffrn_reflns_limit_l_min -25
_diffrn_reflns_number 83654
_diffrn_reflns_theta_full 27.48
_diffrn_reflns_theta_max 27.48
_diffrn_reflns_theta_min 1.86
_diffrn_standards_decay_% 0
_diffrn_standards_interval_count 0
_diffrn_standards_interval_time 0
_diffrn_standards_number 0
_exptl_absorpt_coefficient_mu 0.799
_exptl_absorpt_correction_T_max 0.7449
_exptl_absorpt_correction_T_min 0.6814
_exptl_absorpt_correction_type multi-scan
_exptl_absorpt_process_details
;
        [c.f. r.h. blessing, acta cryst. (1995), a51, 33-38]
;
_exptl_crystal_colour orange
_exptl_crystal_density_diffrn 1.718
_exptl_crystal_density_method 'not measured'
_exptl_crystal_description plate
_exptl_crystal_F_000 806
_exptl_crystal_size_max 0.14
_exptl_crystal_size_mid 0.12
_exptl_crystal_size_min 0.04
_refine_diff_density_max 1.055
_refine_diff_density_min -0.882
_refine_diff_density_rms 0.091
_refine_ls_extinction_method none
_refine_ls_goodness_of_fit_ref 1.057
_refine_ls_hydrogen_treatment constr
_refine_ls_matrix_type full
_refine_ls_number_parameters 444
_refine_ls_number_reflns 7145
_refine_ls_number_restraints 15
_refine_ls_restrained_S_all 1.056
_refine_ls_R_factor_all 0.0509
_refine_ls_R_factor_gt 0.0373
_refine_ls_shift/su_max 0
_refine_ls_shift/su_mean 0
_refine_ls_structure_factor_coef Fsqd
_refine_ls_weighting_details 'calc w=1/[\s^2^(Fo^2^)+(0.0401P)^2^+2.5562P] where P=(Fo^2^+2Fc^2^)/3'
_refine_ls_weighting_scheme calc
_refine_ls_wR_factor_gt 0.0874
_refine_ls_wR_factor_ref 0.0944
_reflns_number_gt 5950
_reflns_number_total 7145
_reflns_threshold_expression >2sigma(I)
_cod_data_source_file c6pp00181e2.cif
_cod_data_source_block cis
_cod_depositor_comments 'Adding full bibliography for 1544283--1544284.cif.'
_cod_original_formula_sum 'C31 H23.50 Cl2 F6 N5.50 O P Ru'
_cod_database_code 1544283

loop_
_symmetry_equiv_pos_as_xyz
'x, y, z'
'-x, -y, -z'

loop_
_atom_site_label
_atom_site_type_symbol
_atom_site_fract_x
_atom_site_fract_y
_atom_site_fract_z
_atom_site_U_iso_or_equiv
_atom_site_adp_type
_atom_site_occupancy
_atom_site_symmetry_multiplicity
_atom_site_calc_flag
_atom_site_refinement_flags
_atom_site_disorder_assembly
_atom_site_disorder_group
C1 C 0.2043(4) -0.0209(3) 0.42641(16) 0.0290(7) Uani 1 1 d . . .
H1 H 0.2349 -0.0293 0.4717 0.035 Uiso 1 1 calc R . .
C2 C 0.1144(5) -0.1156(3) 0.41414(17) 0.0350(8) Uani 1 1 d . . .
H2 H 0.0815 -0.1879 0.4508 0.042 Uiso 1 1 calc R . .
C3 C 0.0726(5) -0.1043(3) 0.34809(17) 0.0333(7) Uani 1 1 d . . .
H3 H 0.0102 -0.1688 0.3389 0.04 Uiso 1 1 calc R . .
C4 C 0.1222(4) 0.0018(3) 0.29507(16) 0.0272(6) Uani 1 1 d . . .
H4 H 0.0961 0.0102 0.2491 0.033 Uiso 1 1 calc R . .
C5 C 0.2099(4) 0.0946(3) 0.30999(14) 0.0213(6) Uani 1 1 d . . .
C6 C 0.2602(4) 0.2147(2) 0.25863(14) 0.0181(5) Uani 1 1 d . . .
C7 C 0.2337(4) 0.2497(3) 0.18977(14) 0.0188(5) Uani 1 1 d . . .
H7 H 0.1821 0.1934 0.1704 0.023 Uiso 1 1 calc R . .
C8 C 0.2829(4) 0.3690(2) 0.14765(14) 0.0174(5) Uani 1 1 d . . .
C9 C 0.3508(4) 0.4499(2) 0.17976(14) 0.0176(5) Uani 1 1 d . . .
H9 H 0.3822 0.5316 0.1535 0.021 Uiso 1 1 calc R . .
C10 C 0.3722(4) 0.4110(2) 0.24957(14) 0.0179(5) Uani 1 1 d . . .
C11 C 0.4314(4) 0.4856(3) 0.29232(14) 0.0205(6) Uani 1 1 d . . .
C12 C 0.4609(4) 0.6112(3) 0.26846(16) 0.0236(6) Uani 1 1 d . . .
H12 H 0.4468 0.6542 0.2219 0.028 Uiso 1 1 calc R . .
C13 C 0.5111(5) 0.6727(3) 0.31359(16) 0.0291(7) Uani 1 1 d . . .
H13 H 0.5306 0.7587 0.2984 0.035 Uiso 1 1 calc R . .
C14 C 0.5327(5) 0.6084(3) 0.38081(17) 0.0334(7) Uani 1 1 d . . .
H14 H 0.5693 0.6495 0.412 0.04 Uiso 1 1 calc R . .
C15 C 0.5006(5) 0.4837(3) 0.40244(16) 0.0295(7) Uani 1 1 d . . .
H15 H 0.515 0.4398 0.4488 0.035 Uiso 1 1 calc R . .
C16 C 0.2075(4) 0.3215(3) 0.04051(14) 0.0200(6) Uani 1 1 d . . .
H16 H 0.1904 0.2381 0.0661 0.024 Uiso 1 1 calc R . .
C17 C 0.1824(4) 0.3584(3) -0.02885(15) 0.0200(6) Uani 1 1 d . . .
C18 C 0.1192(4) 0.2834(3) -0.07264(15) 0.0238(6) Uani 1 1 d . . .
H18A H -0.0064 0.2467 -0.0515 0.029 Uiso 1 1 calc R . .
H18B H 0.2103 0.2177 -0.0783 0.029 Uiso 1 1 calc R . .
C19 C 0.1129(4) 0.3774(3) -0.14207(15) 0.0216(6) Uani 1 1 d . . .
C20 C 0.0625(4) 0.3628(3) -0.20234(15) 0.0245(6) Uani 1 1 d . . .
H20 H 0.0254 0.2849 -0.2046 0.029 Uiso 1 1 calc R . .
C21 C 0.0668(4) 0.4639(3) -0.26005(15) 0.0239(6) Uani 1 1 d . . .
H21 H 0.0323 0.4547 -0.302 0.029 Uiso 1 1 calc R . .
C22 C 0.1208(4) 0.5785(3) -0.25740(15) 0.0223(6) Uani 1 1 d . . .
H22 H 0.1229 0.6464 -0.2975 0.027 Uiso 1 1 calc R . .
C23 C 0.1718(4) 0.5942(3) -0.19616(15) 0.0213(6) Uani 1 1 d . . .
H23 H 0.2084 0.6722 -0.1938 0.026 Uiso 1 1 calc R . .
C24 C 0.1676(4) 0.4915(3) -0.13821(14) 0.0188(5) Uani 1 1 d . . .
C25 C 0.2076(4) 0.4806(2) -0.06738(14) 0.0189(5) Uani 1 1 d . . .
C26 C 0.2584(4) 0.5668(2) -0.03645(14) 0.0197(6) Uani 1 1 d . . .
H26 H 0.276 0.6499 -0.0625 0.024 Uiso 1 1 calc R . .
C27 C 0.2830(4) 0.5294(2) 0.03330(14) 0.0192(5) Uani 1 1 d . . .
H27 H 0.3176 0.5882 0.0548 0.023 Uiso 1 1 calc R . .
C28 C 0.2580(4) 0.4068(2) 0.07308(14) 0.0169(5) Uani 1 1 d . . .
C29 C 0.3381(4) 0.8596(3) 0.08450(16) 0.0275(7) Uani 1 1 d . . .
C30 C 0.2733(5) 0.9847(3) 0.0610(2) 0.0401(8) Uani 1 1 d . . .
H30A H 0.3592 1.0405 0.0704 0.06 Uiso 1 1 calc R . .
H30B H 0.1464 0.9926 0.0862 0.06 Uiso 1 1 calc R . .
H30C H 0.2706 1.0052 0.0104 0.06 Uiso 1 1 calc R . .
N1 N 0.6007(3) 0.1792(2) 0.37093(12) 0.0202(5) Uani 1 1 d . . .
N2 N 0.2498(3) 0.0832(2) 0.37576(12) 0.0228(5) Uani 1 1 d . . .
N3 N 0.3327(3) 0.2941(2) 0.28581(12) 0.0184(5) Uani 1 1 d . . .
N4 N 0.4497(3) 0.4234(2) 0.35953(12) 0.0228(5) Uani 1 1 d . . .
N5 N 0.3899(4) 0.7626(2) 0.10263(15) 0.0348(6) Uani 1 1 d . . .
O1 O 0.7408(3) 0.1309(2) 0.36953(12) 0.0322(5) Uani 1 1 d . . .
Cl1 Cl 0.06449(11) 0.30350(8) 0.41340(4) 0.03234(18) Uani 1 1 d . . .
Cl2 Cl 0.39247(11) 0.18123(7) 0.50766(4) 0.02864(17) Uani 1 1 d . . .
Ru1 Ru 0.37232(3) 0.23911(2) 0.384871(11) 0.02042(8) Uani 1 1 d . . .
P1 P 0.69830(11) 0.03161(7) 0.17664(4) 0.02366(17) Uani 1 1 d . . .
F1 F 0.7541(3) -0.0298(2) 0.11374(13) 0.0529(6) Uani 1 1 d . . .
F2 F 0.5044(3) -0.04219(19) 0.20040(11) 0.0418(5) Uani 1 1 d . . .
F3 F 0.8925(3) 0.10691(18) 0.15343(11) 0.0379(5) Uani 1 1 d . . .
F4 F 0.6432(3) 0.0948(2) 0.23940(11) 0.0453(5) Uani 1 1 d . . .
F5 F 0.5985(3) 0.13992(17) 0.12651(11) 0.0400(5) Uani 1 1 d . . .
F6 F 0.7977(3) -0.07634(18) 0.22729(13) 0.0508(6) Uani 1 1 d . . .
N6 N 1.014(3) 0.3975(12) 0.5801(7) 0.131(4) Uani 0.5 1 d PU A -1
C31 C 0.994(5) 0.467(2) 0.5261(11) 0.131(4) Uani 0.5 1 d PU A -1
C32 C 0.948(5) 0.5593(18) 0.4585(12) 0.132(4) Uani 0.5 1 d PU A -1
H32A H 0.863 0.6223 0.4714 0.198 Uiso 0.5 1 calc PR A -1
H32B H 0.8864 0.5163 0.4319 0.198 Uiso 0.5 1 calc PR A -1
H32C H 1.0642 0.5977 0.4296 0.198 Uiso 0.5 1 calc PR A -1

loop_
_atom_site_aniso_label
_atom_site_aniso_U_11
_atom_site_aniso_U_22
_atom_site_aniso_U_33
_atom_site_aniso_U_23
_atom_site_aniso_U_13
_atom_site_aniso_U_12
C1 0.0326(17) 0.0275(16) 0.0205(15) 0.0055(12) -0.0053(13) -0.0051(13)
C2 0.0406(19) 0.0284(17) 0.0281(17) 0.0076(13) -0.0053(14) -0.0124(14)
C3 0.0372(18) 0.0282(16) 0.0309(17) 0.0014(13) -0.0082(14) -0.0124(14)
C4 0.0315(16) 0.0257(15) 0.0218(15) 0.0002(12) -0.0066(12) -0.0049(12)
C5 0.0194(14) 0.0222(14) 0.0190(14) 0.0008(11) -0.0037(11) -0.0026(11)
C6 0.0157(13) 0.0188(13) 0.0182(13) -0.0026(10) -0.0019(10) -0.0010(10)
C7 0.0151(13) 0.0219(14) 0.0188(13) -0.0038(11) -0.0035(10) -0.0004(10)
C8 0.0120(12) 0.0218(14) 0.0159(13) -0.0033(11) 0.0009(10) 0.0026(10)
C9 0.0155(13) 0.0184(13) 0.0173(13) -0.0024(10) -0.0016(10) 0.0000(10)
C10 0.0146(13) 0.0185(13) 0.0179(13) -0.0006(10) -0.0020(10) 0.0005(10)
C11 0.0194(14) 0.0241(14) 0.0170(13) -0.0044(11) -0.0021(11) 0.0006(11)
C12 0.0243(15) 0.0221(14) 0.0233(14) -0.0053(12) -0.0018(12) -0.0004(11)
C13 0.0352(17) 0.0238(15) 0.0272(16) -0.0072(13) -0.0006(13) -0.0028(13)
C14 0.047(2) 0.0316(17) 0.0262(16) -0.0141(14) -0.0069(14) -0.0051(15)
C15 0.0396(18) 0.0317(17) 0.0194(15) -0.0092(13) -0.0062(13) -0.0037(14)
C16 0.0204(14) 0.0191(13) 0.0173(13) -0.0007(11) -0.0013(11) -0.0003(11)
C17 0.0181(13) 0.0202(14) 0.0218(14) -0.0072(11) -0.0015(11) 0.0011(11)
C18 0.0314(16) 0.0173(13) 0.0227(14) -0.0050(11) -0.0050(12) 0.0002(12)
C19 0.0208(14) 0.0195(14) 0.0223(14) -0.0034(11) -0.0017(11) 0.0013(11)
C20 0.0250(15) 0.0253(15) 0.0230(15) -0.0080(12) -0.0014(12) 0.0021(12)
C21 0.0212(14) 0.0335(16) 0.0162(13) -0.0066(12) -0.0017(11) 0.0023(12)
C22 0.0166(13) 0.0270(15) 0.0193(14) -0.0001(11) -0.0019(11) 0.0012(11)
C23 0.0135(13) 0.0226(14) 0.0262(15) -0.0044(12) -0.0020(11) 0.0005(11)
C24 0.0131(13) 0.0257(14) 0.0163(13) -0.0049(11) -0.0005(10) 0.0018(11)
C25 0.0139(13) 0.0204(13) 0.0174(13) 0.0005(11) 0.0017(10) 0.0019(10)
C26 0.0173(13) 0.0186(13) 0.0195(13) -0.0001(11) -0.0005(11) -0.0009(11)
C27 0.0161(13) 0.0202(14) 0.0196(13) -0.0031(11) -0.0021(10) 0.0011(10)
C28 0.0114(12) 0.0216(13) 0.0157(13) -0.0026(10) -0.0002(10) 0.0004(10)
C29 0.0298(16) 0.0262(17) 0.0268(16) -0.0066(13) -0.0051(13) -0.0043(13)
C30 0.039(2) 0.0260(17) 0.054(2) -0.0064(16) -0.0122(17) 0.0045(14)
N1 0.0284(13) 0.0167(11) 0.0157(11) -0.0015(9) -0.0079(10) -0.0040(10)
N2 0.0227(12) 0.0251(13) 0.0167(11) 0.0025(10) -0.0050(9) -0.0028(10)
N3 0.0164(11) 0.0202(12) 0.0180(11) -0.0033(9) -0.0042(9) -0.0010(9)
N4 0.0270(13) 0.0228(12) 0.0181(12) -0.0046(10) -0.0039(10) -0.0017(10)
N5 0.0433(17) 0.0241(15) 0.0372(16) -0.0052(12) -0.0118(13) -0.0027(12)
O1 0.0277(12) 0.0310(12) 0.0375(13) -0.0066(10) -0.0088(10) 0.0022(10)
Cl1 0.0274(4) 0.0428(4) 0.0188(3) 0.0029(3) -0.0011(3) 0.0049(3)
Cl2 0.0369(4) 0.0314(4) 0.0170(3) -0.0032(3) -0.0084(3) 0.0004(3)
Ru1 0.02349(13) 0.02155(13) 0.01465(12) -0.00062(8) -0.00535(9) -0.00120(9)
P1 0.0232(4) 0.0191(4) 0.0299(4) -0.0080(3) -0.0048(3) -0.0032(3)
F1 0.0545(14) 0.0568(14) 0.0610(15) -0.0422(12) -0.0032(11) -0.0021(11)
F2 0.0349(11) 0.0420(11) 0.0451(12) -0.0013(9) -0.0095(9) -0.0181(9)
F3 0.0270(10) 0.0387(11) 0.0481(12) -0.0120(9) -0.0024(8) -0.0124(8)
F4 0.0437(12) 0.0586(14) 0.0418(12) -0.0286(11) -0.0041(9) -0.0018(10)
F5 0.0404(11) 0.0320(10) 0.0448(12) 0.0000(9) -0.0152(9) -0.0026(8)
F6 0.0481(13) 0.0298(11) 0.0737(16) 0.0008(10) -0.0314(12) -0.0010(9)
N6 0.242(12) 0.073(7) 0.078(8) -0.016(5) -0.030(9) 0.002(7)
C31 0.242(12) 0.073(8) 0.078(8) -0.017(5) -0.029(9) 0.002(7)
C32 0.243(13) 0.074(8) 0.078(8) -0.018(6) -0.029(9) 0.002(7)

loop_
_atom_type_symbol
_atom_type_description
_atom_type_scat_dispersion_real
_atom_type_scat_dispersion_imag
_atom_type_scat_source
C C 0.0033 0.0016 'International Tables Vol C Tables 4.2.6.8 and 6.1.1.4'
H H 0 0 'International Tables Vol C Tables 4.2.6.8 and 6.1.1.4'
N N 0.0061 0.0033 'International Tables Vol C Tables 4.2.6.8 and 6.1.1.4'
O O 0.0106 0.006 'International Tables Vol C Tables 4.2.6.8 and 6.1.1.4'
Cl Cl 0.1484 0.1585 'International Tables Vol C Tables 4.2.6.8 and 6.1.1.4'
Ru Ru -1.2594 0.8363 'International Tables Vol C Tables 4.2.6.8 and 6.1.1.4'
P P 0.1023 0.0942 'International Tables Vol C Tables 4.2.6.8 and 6.1.1.4'
F F 0.0171 0.0103 'International Tables Vol C Tables 4.2.6.8 and 6.1.1.4'

loop_
_geom_angle_atom_site_label_1
_geom_angle_atom_site_label_2
_geom_angle_atom_site_label_3
_geom_angle
N2 C1 C2 121.5(3)
N2 C1 H1 119.2
C2 C1 H1 119.2
C1 C2 C3 119.3(3)
C1 C2 H2 120.3
C3 C2 H2 120.3
C2 C3 C4 119.6(3)
C2 C3 H3 120.2
C4 C3 H3 120.2
C5 C4 C3 119.0(3)
C5 C4 H4 120.5
C3 C4 H4 120.5
N2 C5 C4 121.0(3)
N2 C5 C6 115.1(2)
C4 C5 C6 123.8(3)
N3 C6 C7 119.7(2)
N3 C6 C5 113.6(2)
C7 C6 C5 126.6(3)
C6 C7 C8 120.3(3)
C6 C7 H7 119.8
C8 C7 H7 119.8
C9 C8 C7 117.5(2)
C9 C8 C28 121.9(2)
C7 C8 C28 120.7(2)
C10 C9 C8 120.1(2)
C10 C9 H9 120
C8 C9 H9 120
N3 C10 C9 119.6(2)
N3 C10 C11 113.4(2)
C9 C10 C11 127.0(2)
N4 C11 C12 120.8(3)
N4 C11 C10 115.4(2)
C12 C11 C10 123.8(2)
C13 C12 C11 119.0(3)
C13 C12 H12 120.5
C11 C12 H12 120.5
C14 C13 C12 119.6(3)
C14 C13 H13 120.2
C12 C13 H13 120.2
C13 C14 C15 119.4(3)
C13 C14 H14 120.3
C15 C14 H14 120.3
N4 C15 C14 121.6(3)
N4 C15 H15 119.2
C14 C15 H15 119.2
C17 C16 C28 120.1(3)
C17 C16 H16 120
C28 C16 H16 120
C16 C17 C25 120.7(3)
C16 C17 C18 128.6(3)
C25 C17 C18 110.6(2)
C17 C18 C19 102.5(2)
C17 C18 H18A 111.3
C19 C18 H18A 111.3
C17 C18 H18B 111.3
C19 C18 H18B 111.3
H18A C18 H18B 109.2
C20 C19 C24 121.0(3)
C20 C19 C18 129.2(3)
C24 C19 C18 109.7(2)
C19 C20 C21 118.8(3)
C19 C20 H20 120.6
C21 C20 H20 120.6
C20 C21 C22 121.1(3)
C20 C21 H21 119.4
C22 C21 H21 119.4
C21 C22 C23 120.4(3)
C21 C22 H22 119.8
C23 C22 H22 119.8
C22 C23 C24 118.0(3)
C22 C23 H23 121
C24 C23 H23 121
C19 C24 C23 120.6(3)
C19 C24 C25 109.1(2)
C23 C24 C25 130.3(3)
C26 C25 C17 120.3(3)
C26 C25 C24 131.6(2)
C17 C25 C24 108.0(2)
C25 C26 C27 118.7(2)
C25 C26 H26 120.6
C27 C26 H26 120.6
C26 C27 C28 121.8(3)
C26 C27 H27 119.1
C28 C27 H27 119.1
C16 C28 C27 118.3(2)
C16 C28 C8 120.7(2)
C27 C28 C8 121.0(2)
N5 C29 C30 179.5(4)
C29 C30 H30A 109.5
C29 C30 H30B 109.5
H30A C30 H30B 109.5
C29 C30 H30C 109.5
H30A C30 H30C 109.5
H30B C30 H30C 109.5
O1 N1 Ru1 171.8(2)
C1 N2 C5 119.5(3)
C1 N2 Ru1 127.4(2)
C5 N2 Ru1 113.07(18)
C6 N3 C10 122.7(2)
C6 N3 Ru1 118.41(18)
C10 N3 Ru1 118.83(18)
C15 N4 C11 119.6(3)
C15 N4 Ru1 127.2(2)
C11 N4 Ru1 113.03(18)
N1 Ru1 N3 98.46(10)
N1 Ru1 N2 92.13(10)
N3 Ru1 N2 79.72(9)
N1 Ru1 N4 97.31(10)
N3 Ru1 N4 79.25(9)
N2 Ru1 N4 158.00(9)
N1 Ru1 Cl1 174.47(8)
N3 Ru1 Cl1 86.10(7)
N2 Ru1 Cl1 85.60(7)
N4 Ru1 Cl1 86.56(7)
N1 Ru1 Cl2 86.91(7)
N3 Ru1 Cl2 174.60(7)
N2 Ru1 Cl2 100.66(7)
N4 Ru1 Cl2 99.66(7)
Cl1 Ru1 Cl2 88.56(3)
F1 P1 F2 90.46(12)
F1 P1 F5 89.60(13)
F2 P1 F5 89.68(11)
F1 P1 F6 90.83(14)
F2 P1 F6 90.29(11)
F5 P1 F6 179.57(14)
F1 P1 F4 179.37(14)
F2 P1 F4 90.04(12)
F5 P1 F4 90.02(12)
F6 P1 F4 89.55(13)
F1 P1 F3 90.26(12)
F2 P1 F3 179.26(13)
F5 P1 F3 90.20(11)
F6 P1 F3 89.82(11)
F4 P1 F3 89.24(11)
N6 C31 C32 174(3)
C31 C32 H32A 109.5
C31 C32 H32B 109.5
H32A C32 H32B 109.5
C31 C32 H32C 109.5
H32A C32 H32C 109.5
H32B C32 H32C 109.5

loop_
_geom_bond_atom_site_label_1
_geom_bond_atom_site_label_2
_geom_bond_distance
C1 N2 1.345(4)
C1 C2 1.377(5)
C1 H1 0.95
C2 C3 1.379(5)
C2 H2 0.95
C3 C4 1.388(4)
C3 H3 0.95
C4 C5 1.377(4)
C4 H4 0.95
C5 N2 1.368(4)
C5 C6 1.486(4)
C6 N3 1.338(4)
C6 C7 1.374(4)
C7 C8 1.413(4)
C7 H7 0.95
C8 C9 1.403(4)
C8 C28 1.480(4)
C9 C10 1.382(4)
C9 H9 0.95
C10 N3 1.347(3)
C10 C11 1.478(4)
C11 N4 1.368(4)
C11 C12 1.391(4)
C12 C13 1.384(4)
C12 H12 0.95
C13 C14 1.380(4)
C13 H13 0.95
C14 C15 1.383(5)
C14 H14 0.95
C15 N4 1.339(4)
C15 H15 0.95
C16 C17 1.381(4)
C16 C28 1.396(4)
C16 H16 0.95
C17 C25 1.397(4)
C17 C18 1.510(4)
C18 C19 1.514(4)
C18 H18A 0.99
C18 H18B 0.99
C19 C20 1.372(4)
C19 C24 1.398(4)
C20 C21 1.390(4)
C20 H20 0.95
C21 C22 1.392(4)
C21 H21 0.95
C22 C23 1.398(4)
C22 H22 0.95
C23 C24 1.404(4)
C23 H23 0.95
C24 C25 1.469(4)
C25 C26 1.384(4)
C26 C27 1.387(4)
C26 H26 0.95
C27 C28 1.408(4)
C27 H27 0.95
C29 N5 1.133(4)
C29 C30 1.455(4)
C30 H30A 0.98
C30 H30B 0.98
C30 H30C 0.98
N1 O1 1.128(3)
N1 Ru1 1.761(3)
N2 Ru1 2.078(2)
N3 Ru1 1.981(2)
N4 Ru1 2.094(2)
Cl1 Ru1 2.3327(8)
Cl2 Ru1 2.3985(7)
P1 F1 1.587(2)
P1 F2 1.5940(19)
P1 F5 1.595(2)
P1 F6 1.596(2)
P1 F4 1.597(2)
P1 F3 1.6043(19)
N6 C31 1.18(2)
C31 C32 1.55(2)
C32 H32A 0.98
C32 H32B 0.98
C32 H32C 0.98
